data_2226467
loop_
_publ_author_name
'Khan, F. Nawaz'
'Roopan, S. Mohana'
'Kushwaha, Atul Kumar'
'Hathwar, Venkatesha R.'
'Akkurt, Mehmet'

_publ_section_title
;
 (2-Chloro-6-methylquinolin-3-yl)methanol
;
_journal_coeditor_code HB5471
_journal_issue 7
_journal_name_full 'Acta Crystallographica Section E'
_journal_page_first o1544
_journal_paper_doi 10.1107/S1600536810020507
_journal_volume 66
_journal_year 2010
_chemical_formula_iupac 'C11 H10 Cl N O'
_chemical_formula_moiety 'C11 H10 Cl N O'
_chemical_formula_sum 'C11 H10 Cl N O'
_chemical_formula_weight 207.65
_chemical_name_systematic
;
(2-Chloro-6-methylquinolin-3-yl)methanol
;
_space_group_IT_number 14
_symmetry_cell_setting monoclinic
_symmetry_space_group_name_Hall '-P 2ybc'
_symmetry_space_group_name_H-M 'P 1 21/c 1'
_atom_sites_solution_hydrogens geom
_atom_sites_solution_primary direct
_atom_sites_solution_secondary difmap
_cell_angle_alpha 90
_cell_angle_beta 96.594(9)
_cell_angle_gamma 90
_cell_formula_units_Z 4
_cell_length_a 14.8091(17)
_cell_length_b 4.6387(5)
_cell_length_c 14.5098(11)
_cell_measurement_reflns_used 865
_cell_measurement_temperature 295(2)
_cell_measurement_theta_max 21.35
_cell_measurement_theta_min 2.68
_cell_volume 990.16(17)
_computing_cell_refinement 'CrysAlis Pro CCD (Oxford Diffraction, 2009)'
_computing_data_collection 'CrysAlis Pro CCD (Oxford Diffraction, 2009)'
_computing_data_reduction 'CrysAlis Pro RED (Oxford Diffraction, 2009)'
_computing_molecular_graphics 'ORTEP-3 (Farrugia, 1997)'
_computing_publication_material 'WinGX (Farrugia, 1999)'
_computing_structure_refinement 'SHELXL97 (Sheldrick, 2008)'
_computing_structure_solution 'SHELXS97  (Sheldrick, 2008)'
_diffrn_ambient_temperature 295(2)
_diffrn_measured_fraction_theta_full 0.984
_diffrn_measured_fraction_theta_max 0.984
_diffrn_measurement_device_type 'Oxford Xcalibur Eos(Nova) CCD'
_diffrn_measurement_method '\w scans'
_diffrn_radiation_monochromator graphite
_diffrn_radiation_source 'Enhance (Mo) X-ray Source'
_diffrn_radiation_type MoK\a
_diffrn_radiation_wavelength 0.71073
_diffrn_reflns_av_R_equivalents 0.1362
_diffrn_reflns_av_sigmaI/netI 0.0821
_diffrn_reflns_limit_h_max 17
_diffrn_reflns_limit_h_min -17
_diffrn_reflns_limit_k_max 5
_diffrn_reflns_limit_k_min -5
_diffrn_reflns_limit_l_max 17
_diffrn_reflns_limit_l_min -17
_diffrn_reflns_number 15485
_diffrn_reflns_reduction_process
;
;
_diffrn_reflns_theta_full 24.99
_diffrn_reflns_theta_max 24.99
_diffrn_reflns_theta_min 3.00
_exptl_absorpt_coefficient_mu 0.349
_exptl_absorpt_correction_T_max 0.973
_exptl_absorpt_correction_T_min 0.888
_exptl_absorpt_correction_type multi-scan
_exptl_absorpt_process_details 'CrysAlis Pro RED (Oxford Diffraction, 2009)'
_exptl_crystal_colour colourless
_exptl_crystal_density_diffrn 1.393
_exptl_crystal_density_method 'Not Measured'
_exptl_crystal_description plate
_exptl_crystal_F_000 432
_exptl_crystal_size_max 0.35
_exptl_crystal_size_mid 0.15
_exptl_crystal_size_min 0.08
_refine_diff_density_max 0.413
_refine_diff_density_min -0.456
_refine_ls_extinction_method none
_refine_ls_goodness_of_fit_ref 0.938
_refine_ls_hydrogen_treatment mixed
_refine_ls_matrix_type full
_refine_ls_number_parameters 131
_refine_ls_number_reflns 1721
_refine_ls_number_restraints 0
_refine_ls_restrained_S_all 0.938
_refine_ls_R_factor_all 0.1504
_refine_ls_R_factor_gt 0.0852
_refine_ls_shift/su_max 0.000
_refine_ls_shift/su_mean 0.000
_refine_ls_structure_factor_coef Fsqd
_refine_ls_weighting_details 'calc w=1/[\s^2^(Fo^2^)+(0.1359P)^2^] where P=(Fo^2^+2Fc^2^)/3'
_refine_ls_weighting_scheme calc
_refine_ls_wR_factor_gt 0.1952
_refine_ls_wR_factor_ref 0.2218
_reflns_number_gt 913
_reflns_number_total 1721
_reflns_threshold_expression I>2\s(I)
_cod_data_source_file hb5471.cif
_cod_data_source_block I
_cod_original_sg_symbol_H-M 'P 21/c'
_cod_database_code 2226467
_cod_database_fobs_code 2226467

loop_
_symmetry_equiv_pos_site_id
_symmetry_equiv_pos_as_xyz
1 x,y,z
2 -x,1/2+y,1/2-z
3 -x,-y,-z
4 x,1/2-y,1/2+z

loop_
_atom_site_aniso_label
_atom_site_aniso_U_11
_atom_site_aniso_U_22
_atom_site_aniso_U_33
_atom_site_aniso_U_12
_atom_site_aniso_U_13
_atom_site_aniso_U_23
Cl1 0.0999(12) 0.0913(12) 0.0243(7) 0.0084(8) 0.0089(6) 0.0093(6)
O1 0.085(3) 0.051(2) 0.043(2) 0.0031(19) 0.0292(17) -0.0008(17)
N1 0.066(3) 0.048(2) 0.0223(19) -0.001(2) 0.0139(17) -0.0045(16)
C1 0.048(3) 0.051(3) 0.025(2) -0.003(2) 0.0102(18) -0.007(2)
C2 0.061(3) 0.073(4) 0.035(3) -0.005(3) 0.018(2) -0.007(2)
C3 0.056(3) 0.069(4) 0.051(3) 0.004(3) 0.011(2) -0.009(3)
C4 0.056(3) 0.070(4) 0.033(3) -0.001(3) 0.007(2) 0.006(2)
C5 0.056(3) 0.056(3) 0.025(2) -0.005(2) 0.008(2) -0.004(2)
C6 0.050(3) 0.041(3) 0.021(2) -0.001(2) 0.0102(18) -0.0049(18)
C7 0.063(3) 0.053(3) 0.017(2) -0.009(3) 0.0118(19) -0.0055(19)
C8 0.056(3) 0.042(3) 0.028(2) -0.007(2) 0.0125(19) -0.003(2)
C9 0.068(3) 0.049(3) 0.020(2) -0.005(3) 0.009(2) 0.000(2)
C10 0.070(3) 0.037(3) 0.035(3) -0.003(2) 0.017(2) -0.003(2)
C11 0.087(4) 0.105(5) 0.041(3) 0.009(3) 0.001(3) 0.006(3)

loop_
_atom_site_type_symbol
_atom_site_label
_atom_site_fract_x
_atom_site_fract_y
_atom_site_fract_z
_atom_site_U_iso_or_equiv
_atom_site_thermal_displace_type
_atom_site_calc_flag
_atom_site_refinement_flags
_atom_site_occupancy
Cl Cl1 0.13152(10) 0.6780(3) -0.04947(8) 0.0717(6) Uani . . 1.000
O O1 0.0334(3) 0.9035(7) 0.2189(2) 0.0580(14) Uani . . 1.000
N N1 0.2440(3) 0.3573(8) 0.0535(2) 0.0448(14) Uani . . 1.000
C C1 0.2832(3) 0.2406(10) 0.1357(3) 0.0409(16) Uani . . 1.000
C C2 0.3535(3) 0.0442(11) 0.1360(3) 0.0554(19) Uani . . 1.000
C C3 0.3939(3) -0.0710(12) 0.2179(4) 0.0583(19) Uani . . 1.000
C C4 0.3645(3) 0.0074(11) 0.3034(3) 0.0529(19) Uani . . 1.000
C C5 0.2963(3) 0.1980(10) 0.3040(3) 0.0454(16) Uani . . 1.000
C C6 0.2534(3) 0.3238(9) 0.2222(3) 0.0369(16) Uani . . 1.000
C C7 0.1817(3) 0.5231(9) 0.2194(3) 0.0438(16) Uani . . 1.000
C C8 0.1412(3) 0.6383(9) 0.1376(3) 0.0414(16) Uani . . 1.000
C C9 0.1799(3) 0.5394(10) 0.0572(3) 0.0454(16) Uani . . 1.000
C C10 0.0641(3) 0.8449(9) 0.1312(3) 0.0465(17) Uani . . 1.000
C C11 0.4114(4) -0.1220(14) 0.3929(4) 0.078(2) Uani . . 1.000
H H1O 0.014(4) 0.756(13) 0.235(4) 0.0870 Uiso . . 1.000
H H2 0.37380 -0.01050 0.08020 0.0670 Uiso calc R 1.000
H H3 0.44130 -0.20220 0.21680 0.0700 Uiso calc R 1.000
H H5 0.27670 0.24850 0.36050 0.0550 Uiso calc R 1.000
H H7 0.16080 0.57900 0.27480 0.0520 Uiso calc R 1.000
H H10A 0.08270 1.02420 0.10460 0.0560 Uiso calc R 1.000
H H10B 0.01400 0.76690 0.08970 0.0560 Uiso calc R 1.000
H H11A 0.37370 -0.09620 0.44180 0.1170 Uiso calc R 1.000
H H11B 0.46870 -0.02720 0.40930 0.1170 Uiso calc R 1.000
H H11C 0.42160 -0.32400 0.38410 0.1170 Uiso calc R 1.000

loop_
_atom_type_symbol
_atom_type_description
_atom_type_scat_dispersion_real
_atom_type_scat_dispersion_imag
_atom_type_scat_source
O O 0.0106 0.0060 'International Tables Vol C Tables 4.2.6.8 and 6.1.1.4'
N N 0.0061 0.0033 'International Tables Vol C Tables 4.2.6.8 and 6.1.1.4'
Cl Cl 0.1484 0.1585 'International Tables Vol C Tables 4.2.6.8 and 6.1.1.4'
H H 0.0000 0.0000 'International Tables Vol C Tables 4.2.6.8 and 6.1.1.4'
C C 0.0033 0.0016 'International Tables Vol C Tables 4.2.6.8 and 6.1.1.4'

loop_
_geom_angle_atom_site_label_1
_geom_angle_atom_site_label_2
_geom_angle_atom_site_label_3
_geom_angle_site_symmetry_1
_geom_angle_site_symmetry_2
_geom_angle_site_symmetry_3
_geom_angle
_geom_angle_publ_flag
C10 O1 H1O . . . 105(4) no
C1 N1 C9 . . . 117.8(4) no
N1 C1 C2 . . . 120.3(4) no
N1 C1 C6 . . . 120.8(4) no
C2 C1 C6 . . . 118.9(4) no
C1 C2 C3 . . . 120.7(4) no
C2 C3 C4 . . . 120.8(4) no
C3 C4 C11 . . . 119.5(4) no
C5 C4 C11 . . . 121.6(4) no
C3 C4 C5 . . . 119.0(4) no
C4 C5 C6 . . . 122.3(4) no
C1 C6 C5 . . . 118.3(4) no
C5 C6 C7 . . . 124.3(4) no
C1 C6 C7 . . . 117.4(4) no
C6 C7 C8 . . . 122.3(4) no
C7 C8 C10 . . . 124.1(4) no
C9 C8 C10 . . . 122.2(4) no
C7 C8 C9 . . . 113.8(4) no
Cl1 C9 N1 . . . 115.9(3) no
N1 C9 C8 . . . 128.0(4) no
Cl1 C9 C8 . . . 116.2(3) no
O1 C10 C8 . . . 112.9(4) no
C1 C2 H2 . . . 120.00 no
C3 C2 H2 . . . 120.00 no
C2 C3 H3 . . . 120.00 no
C4 C3 H3 . . . 120.00 no
C4 C5 H5 . . . 119.00 no
C6 C5 H5 . . . 119.00 no
C6 C7 H7 . . . 119.00 no
C8 C7 H7 . . . 119.00 no
O1 C10 H10A . . . 109.00 no
O1 C10 H10B . . . 109.00 no
C8 C10 H10A . . . 109.00 no
C8 C10 H10B . . . 109.00 no
H10A C10 H10B . . . 108.00 no
C4 C11 H11A . . . 110.00 no
C4 C11 H11B . . . 110.00 no
C4 C11 H11C . . . 110.00 no
H11A C11 H11B . . . 109.00 no
H11A C11 H11C . . . 110.00 no
H11B C11 H11C . . . 109.00 no

loop_
_geom_bond_atom_site_label_1
_geom_bond_atom_site_label_2
_geom_bond_site_symmetry_1
_geom_bond_site_symmetry_2
_geom_bond_distance
_geom_bond_publ_flag
Cl1 C9 . . 1.751(5) no
O1 C10 . . 1.426(5) no
O1 H1O . . 0.79(6) no
N1 C9 . . 1.276(6) no
N1 C1 . . 1.376(5) no
C1 C2 . . 1.383(7) no
C1 C6 . . 1.431(6) no
C2 C3 . . 1.376(7) no
C3 C4 . . 1.409(7) no
C4 C11 . . 1.524(7) no
C4 C5 . . 1.343(7) no
C5 C6 . . 1.407(6) no
C6 C7 . . 1.405(6) no
C7 C8 . . 1.375(6) no
C8 C9 . . 1.433(6) no
C8 C10 . . 1.485(6) no
C2 H2 . . 0.9300 no
C3 H3 . . 0.9300 no
C5 H5 . . 0.9300 no
C7 H7 . . 0.9300 no
C10 H10A . . 0.9700 no
C10 H10B . . 0.9700 no
C11 H11A . . 0.9600 no
C11 H11B . . 0.9600 no
C11 H11C . . 0.9600 no

loop_
_geom_hbond_atom_site_label_D
_geom_hbond_atom_site_label_H
_geom_hbond_atom_site_label_A
_geom_hbond_site_symmetry_A
_geom_hbond_distance_DH
_geom_hbond_distance_HA
_geom_hbond_distance_DA
_geom_hbond_angle_DHA
_geom_hbond_publ_flag
O1 H1O O1 2_545 0.79(6) 1.93(6) 2.716(5) 177(7) yes
C10 H10A Cg1 1_565 0.97 2.73 3.526(5) 139 yes

loop_
_geom_torsion_atom_site_label_1
_geom_torsion_atom_site_label_2
_geom_torsion_atom_site_label_3
_geom_torsion_atom_site_label_4
_geom_torsion_site_symmetry_1
_geom_torsion_site_symmetry_2
_geom_torsion_site_symmetry_3
_geom_torsion_site_symmetry_4
_geom_torsion
_geom_torsion_publ_flag
C9 N1 C1 C2 . . . . -179.4(4) no
C9 N1 C1 C6 . . . . -0.6(7) no
C1 N1 C9 Cl1 . . . . -179.3(3) no
C1 N1 C9 C8 . . . . -1.1(7) no
N1 C1 C2 C3 . . . . 179.2(5) no
C6 C1 C2 C3 . . . . 0.4(7) no
N1 C1 C6 C5 . . . . -179.8(4) no
N1 C1 C6 C7 . . . . 1.4(6) no
C2 C1 C6 C5 . . . . -1.0(6) no
C2 C1 C6 C7 . . . . -179.8(4) no
C1 C2 C3 C4 . . . . 0.2(8) no
C2 C3 C4 C5 . . . . -0.2(7) no
C2 C3 C4 C11 . . . . -179.4(5) no
C3 C4 C5 C6 . . . . -0.4(7) no
C11 C4 C5 C6 . . . . 178.8(5) no
C4 C5 C6 C1 . . . . 1.0(7) no
C4 C5 C6 C7 . . . . 179.8(5) no
C1 C6 C7 C8 . . . . -0.5(6) no
C5 C6 C7 C8 . . . . -179.3(4) no
C6 C7 C8 C9 . . . . -0.9(6) no
C6 C7 C8 C10 . . . . 178.7(4) no
C7 C8 C9 Cl1 . . . . -180.0(3) no
C7 C8 C9 N1 . . . . 1.8(7) no
C10 C8 C9 Cl1 . . . . 0.4(6) no
C10 C8 C9 N1 . . . . -177.8(4) no
C7 C8 C10 O1 . . . . -2.5(6) no
C9 C8 C10 O1 . . . . 177.1(4) no

loop_
_cod_related_entry_id
_cod_related_entry_database
_cod_related_entry_code
1 ChemSpider 755394
